data_4081781
loop_
_publ_author_name
'Muthaiah, Senthilkumar'
'Do, Dinh Cao Huan'
'Ganguly, Rakesh'
'Vidovi\'c, Dragoslav'

_publ_section_title
;
 Counterion Dependence on the Synthetic Viability of NHC-stabilized
 Dichloroborenium Cations
;
_journal_issue 22
_journal_name_full Organometallics
_journal_page_first 6718
_journal_paper_doi 10.1021/om400541q
_journal_volume 32
_journal_year 2013
_chemical_formula_moiety 'C7 H12 B Cl2 N2, Al Cl4 '
_chemical_formula_sum 'C7 H12 Al B Cl6 N2'
_chemical_formula_weight 374.68
_chemical_name_systematic
; 
 ? 
;
_space_group_IT_number 4
_symmetry_cell_setting monoclinic
_symmetry_space_group_name_Hall 'P 2yb'
_symmetry_space_group_name_H-M 'P 1 21 1'
_atom_sites_solution_hydrogens geom
_atom_sites_solution_primary direct
_atom_sites_solution_secondary difmap
_audit_creation_method SHELXL-97
_cell_angle_alpha 90.00
_cell_angle_beta 93.717(5)
_cell_angle_gamma 90.00
_cell_formula_units_Z 2
_cell_length_a 8.4085(7)
_cell_length_b 10.5204(8)
_cell_length_c 8.9419(8)
_cell_measurement_reflns_used 1983
_cell_measurement_temperature 103(2)
_cell_measurement_theta_max 25.71
_cell_measurement_theta_min 2.99
_cell_volume 789.34(11)
_computing_cell_refinement 'Bruker SAINT'
_computing_data_collection 'Bruker APEX2'
_computing_data_reduction 'Bruker SAINT'
_computing_molecular_graphics 'Bruker SHELXTL'
_computing_publication_material 'Bruker SHELXTL'
_computing_structure_refinement 'SHELXL-97 (Sheldrick, 2008)'
_computing_structure_solution 'SHELXS-97 (Sheldrick, 2008)'
_diffrn_ambient_temperature 103(2)
_diffrn_measured_fraction_theta_full 0.993
_diffrn_measured_fraction_theta_max 0.993
_diffrn_measurement_device_type 'Bruker APEX-II CCD'
_diffrn_measurement_method '\f and \w scans'
_diffrn_radiation_monochromator graphite
_diffrn_radiation_source 'fine-focus sealed tube'
_diffrn_radiation_type MoK\a
_diffrn_radiation_wavelength 0.71073
_diffrn_reflns_av_R_equivalents 0.0466
_diffrn_reflns_av_sigmaI/netI 0.0714
_diffrn_reflns_limit_h_max 11
_diffrn_reflns_limit_h_min -11
_diffrn_reflns_limit_k_max 13
_diffrn_reflns_limit_k_min -14
_diffrn_reflns_limit_l_max 12
_diffrn_reflns_limit_l_min -12
_diffrn_reflns_number 8820
_diffrn_reflns_theta_full 29.29
_diffrn_reflns_theta_max 29.29
_diffrn_reflns_theta_min 2.28
_exptl_absorpt_coefficient_mu 1.123
_exptl_absorpt_correction_T_max 0.9357
_exptl_absorpt_correction_T_min 0.7744
_exptl_absorpt_correction_type multi-scan
_exptl_absorpt_process_details sadabs
_exptl_crystal_colour colourless
_exptl_crystal_density_diffrn 1.576
_exptl_crystal_density_method 'not measured'
_exptl_crystal_description block
_exptl_crystal_F_000 376
_exptl_crystal_size_max 0.24
_exptl_crystal_size_mid 0.08
_exptl_crystal_size_min 0.06
_refine_diff_density_max 1.268
_refine_diff_density_min -0.684
_refine_diff_density_rms 0.208
_refine_ls_abs_structure_details 'Flack H D (1983), Acta Cryst. A39, 876-881'
_refine_ls_abs_structure_Flack -0.15(12)
_refine_ls_extinction_method none
_refine_ls_goodness_of_fit_ref 1.078
_refine_ls_hydrogen_treatment constr
_refine_ls_matrix_type full
_refine_ls_number_parameters 158
_refine_ls_number_reflns 4172
_refine_ls_number_restraints 1
_refine_ls_restrained_S_all 1.078
_refine_ls_R_factor_all 0.0683
_refine_ls_R_factor_gt 0.0562
_refine_ls_shift/su_max 0.000
_refine_ls_shift/su_mean 0.000
_refine_ls_structure_factor_coef Fsqd
_refine_ls_weighting_details 'calc w=1/[\s^2^(Fo^2^)+(0.1047P)^2^+0.0000P] where P=(Fo^2^+2Fc^2^)/3'
_refine_ls_weighting_scheme calc
_refine_ls_wR_factor_gt 0.1544
_refine_ls_wR_factor_ref 0.1719
_reflns_number_gt 3562
_reflns_number_total 4172
_reflns_threshold_expression >2sigma(I)
_cod_data_source_file om400541q_si_002.cif
_cod_data_source_block 1BCl2AlCl4
_cod_depositor_comments
;
The following automatic conversions were performed:

'_symmetry_cell_setting' value 'Monoclinic' changed to 'monoclinic'
according to /home/saulius/struct/CIF-dictionaries/cif_core.dic
dictionary named 'cif_core.dic' version 2.4.2 from 2011-04-26.

Automatic conversion script
Id: cif_fix_values 1891 2012-01-12 08:04:46Z andrius 
;
_cod_original_sg_symbol_H-M P2(1)
_cod_database_code 4081781

loop_
_symmetry_equiv_pos_as_xyz
'x, y, z'
'-x, y+1/2, -z'

loop_
_atom_site_label
_atom_site_type_symbol
_atom_site_fract_x
_atom_site_fract_y
_atom_site_fract_z
_atom_site_U_iso_or_equiv
_atom_site_adp_type
_atom_site_occupancy
_atom_site_symmetry_multiplicity
_atom_site_calc_flag
_atom_site_refinement_flags
Al1 Al 0.28140(17) 0.53815(14) 0.84028(16) 0.0177(3) Uani 1 1 d .
B1 B 1.0218(6) 0.8143(6) 0.4988(7) 0.0193(10) Uani 1 1 d .
C1 C 0.9019(5) 0.7358(5) 0.3944(5) 0.0157(9) Uani 1 1 d .
C2 C 0.7934(6) 0.6285(4) 0.1973(6) 0.0182(9) Uani 1 1 d .
C3 C 0.6903(6) 0.6213(5) 0.3091(6) 0.0174(9) Uani 1 1 d .
C4 C 1.0571(6) 0.7292(6) 0.1603(6) 0.0214(10) Uani 1 1 d .
H4A H 1.0968 0.8147 0.1854 0.032 Uiso 1 1 calc R
H4B H 1.0214 0.7259 0.0538 0.032 Uiso 1 1 calc R
H4C H 1.1427 0.6672 0.1808 0.032 Uiso 1 1 calc R
C5 C 0.7781(7) 0.5728(5) 0.0451(6) 0.0259(11) Uani 1 1 d .
H5A H 0.6831 0.5187 0.0354 0.039 Uiso 1 1 calc R
H5B H 0.8728 0.5216 0.0286 0.039 Uiso 1 1 calc R
H5C H 0.7684 0.6411 -0.0294 0.039 Uiso 1 1 calc R
C6 C 0.5311(6) 0.5604(6) 0.3084(6) 0.0263(11) Uani 1 1 d .
H6A H 0.4481 0.6251 0.2910 0.039 Uiso 1 1 calc R
H6B H 0.5188 0.5192 0.4053 0.039 Uiso 1 1 calc R
H6C H 0.5211 0.4966 0.2284 0.039 Uiso 1 1 calc R
C7 C 0.6841(6) 0.7034(6) 0.5732(6) 0.0235(11) Uani 1 1 d .
H7A H 0.7668 0.7115 0.6551 0.035 Uiso 1 1 calc R
H7B H 0.6179 0.6289 0.5909 0.035 Uiso 1 1 calc R
H7C H 0.6175 0.7799 0.5689 0.035 Uiso 1 1 calc R
Cl1 Cl 0.95623(17) 0.90398(13) 0.64598(15) 0.0288(3) Uani 1 1 d .
Cl2 Cl 1.22481(15) 0.81644(14) 0.47072(16) 0.0291(3) Uani 1 1 d .
Cl3 Cl 0.05440(16) 0.55984(12) 0.71621(15) 0.0273(3) Uani 1 1 d .
Cl4 Cl 0.44284(16) 0.43780(13) 0.70842(16) 0.0300(3) Uani 1 1 d .
Cl5 Cl 0.23911(15) 0.42643(12) 1.03290(13) 0.0232(3) Uani 1 1 d .
Cl6 Cl 0.37436(18) 0.71970(13) 0.90285(18) 0.0322(3) Uani 1 1 d .
N1 N 0.9222(5) 0.6988(4) 0.2519(4) 0.0153(8) Uani 1 1 d .
N2 N 0.7600(5) 0.6878(4) 0.4295(5) 0.0164(8) Uani 1 1 d .

loop_
_atom_site_aniso_label
_atom_site_aniso_U_11
_atom_site_aniso_U_22
_atom_site_aniso_U_33
_atom_site_aniso_U_23
_atom_site_aniso_U_13
_atom_site_aniso_U_12
Al1 0.0182(7) 0.0152(7) 0.0198(7) -0.0029(5) 0.0019(5) -0.0026(5)
B1 0.020(2) 0.018(3) 0.020(2) 0.000(2) 0.005(2) -0.004(2)
C1 0.016(2) 0.011(2) 0.020(2) 0.0000(17) 0.0025(17) 0.0040(16)
C2 0.023(2) 0.012(2) 0.019(2) -0.0014(16) -0.0062(18) 0.0032(17)
C3 0.017(2) 0.017(2) 0.017(2) -0.0008(17) -0.0064(17) 0.0010(17)
C4 0.020(2) 0.026(3) 0.019(2) -0.001(2) 0.0029(18) 0.007(2)
C5 0.033(3) 0.025(3) 0.019(2) -0.0047(19) -0.004(2) 0.004(2)
C6 0.021(2) 0.024(3) 0.033(3) 0.000(2) -0.005(2) -0.001(2)
C7 0.020(2) 0.030(3) 0.021(2) 0.004(2) 0.0067(19) -0.003(2)
Cl1 0.0349(7) 0.0275(7) 0.0248(6) -0.0114(5) 0.0073(5) -0.0098(5)
Cl2 0.0191(5) 0.0355(8) 0.0327(7) -0.0024(6) 0.0014(5) -0.0063(5)
Cl3 0.0268(6) 0.0230(7) 0.0310(7) 0.0041(5) -0.0072(5) 0.0007(5)
Cl4 0.0305(6) 0.0262(7) 0.0353(7) -0.0080(6) 0.0174(5) -0.0049(5)
Cl5 0.0269(6) 0.0232(6) 0.0194(5) 0.0009(4) 0.0011(4) -0.0025(4)
Cl6 0.0350(7) 0.0157(6) 0.0458(8) -0.0074(5) 0.0024(6) -0.0079(5)
N1 0.0204(18) 0.0065(18) 0.0185(18) 0.0009(14) -0.0024(15) 0.0043(14)
N2 0.0180(18) 0.0108(19) 0.0206(19) -0.0007(15) 0.0013(15) 0.0021(14)

loop_
_atom_type_symbol
_atom_type_description
_atom_type_scat_dispersion_real
_atom_type_scat_dispersion_imag
_atom_type_scat_source
C C 0.0033 0.0016 'International Tables Vol C Tables 4.2.6.8 and 6.1.1.4'
H H 0.0000 0.0000 'International Tables Vol C Tables 4.2.6.8 and 6.1.1.4'
B B 0.0013 0.0007 'International Tables Vol C Tables 4.2.6.8 and 6.1.1.4'
Al Al 0.0645 0.0514 'International Tables Vol C Tables 4.2.6.8 and 6.1.1.4'
Cl Cl 0.1484 0.1585 'International Tables Vol C Tables 4.2.6.8 and 6.1.1.4'
N N 0.0061 0.0033 'International Tables Vol C Tables 4.2.6.8 and 6.1.1.4'

loop_
_geom_angle_atom_site_label_1
_geom_angle_atom_site_label_2
_geom_angle_atom_site_label_3
_geom_angle
Cl6 Al1 Cl5 111.12(8)
Cl6 Al1 Cl4 110.72(8)
Cl5 Al1 Cl4 108.59(9)
Cl6 Al1 Cl3 109.79(8)
Cl5 Al1 Cl3 106.57(8)
Cl4 Al1 Cl3 109.97(9)
C1 B1 Cl1 120.9(4)
C1 B1 Cl2 121.4(4)
Cl1 B1 Cl2 117.7(3)
N2 C1 N1 106.2(4)
N2 C1 B1 127.1(4)
N1 C1 B1 126.7(4)
C3 C2 N1 107.0(4)
C3 C2 C5 129.0(5)
N1 C2 C5 124.0(5)
C2 C3 N2 106.5(4)
C2 C3 C6 129.5(4)
N2 C3 C6 124.0(5)
N1 C4 H4A 109.5
N1 C4 H4B 109.5
H4A C4 H4B 109.5
N1 C4 H4C 109.5
H4A C4 H4C 109.5
H4B C4 H4C 109.5
C2 C5 H5A 109.5
C2 C5 H5B 109.5
H5A C5 H5B 109.5
C2 C5 H5C 109.5
H5A C5 H5C 109.5
H5B C5 H5C 109.5
C3 C6 H6A 109.5
C3 C6 H6B 109.5
H6A C6 H6B 109.5
C3 C6 H6C 109.5
H6A C6 H6C 109.5
H6B C6 H6C 109.5
N2 C7 H7A 109.5
N2 C7 H7B 109.5
H7A C7 H7B 109.5
N2 C7 H7C 109.5
H7A C7 H7C 109.5
H7B C7 H7C 109.5
C1 N1 C2 110.1(4)
C1 N1 C4 127.5(4)
C2 N1 C4 122.4(4)
C1 N2 C3 110.1(4)
C1 N2 C7 126.7(4)
C3 N2 C7 123.2(4)

loop_
_geom_bond_atom_site_label_1
_geom_bond_atom_site_label_2
_geom_bond_distance
Al1 Cl6 2.1250(19)
Al1 Cl5 2.1340(19)
Al1 Cl4 2.1342(19)
Al1 Cl3 2.1567(19)
B1 C1 1.565(7)
B1 Cl1 1.738(6)
B1 Cl2 1.741(5)
C1 N2 1.351(6)
C1 N1 1.354(6)
C2 C3 1.368(7)
C2 N1 1.375(6)
C2 C5 1.480(7)
C3 N2 1.383(6)
C3 C6 1.484(7)
C4 N1 1.477(6)
C4 H4A 0.9800
C4 H4B 0.9800
C4 H4C 0.9800
C5 H5A 0.9800
C5 H5B 0.9800
C5 H5C 0.9800
C6 H6A 0.9800
C6 H6B 0.9800
C6 H6C 0.9800
C7 N2 1.480(6)
C7 H7A 0.9800
C7 H7B 0.9800
C7 H7C 0.9800
